data_8101235
loop_
_publ_author_name
'Rivi\`ere, Christelle'
'Lance, Monique'
'Madic, Charles'
'Ephritikhine, Michel'
'Nierlich, Martine'

_publ_section_title
;
Crystal structure of bis[tris(2,2'-bipyridyl)-(\m-hydroxo)neodymium
(III)] tetraiodide pyridine solvate, (C~60~H~50~O~2~N~12~Nd~2~)I~4~ 
&#x00B7; 3(NC~5~H~5~)
;
_journal_issue 2
_journal_name_full 'Zeitschrift f\"ur Kristallographie - New Crystal Structures'
_journal_page_first 239
_journal_page_last 241
_journal_volume 215
_journal_year 2000
_chemical_formula_moiety
;
C60 H50 I4 O2 Nd2,3(NC~5~H~5~)
;
_chemical_formula_structural '(C60 H50 O2 Nd2) I4 . 3(N C5 H5)'
_chemical_formula_sum 'C75 H65 I4 N15 Nd2 O2'
_chemical_formula_weight 2004.50
_space_group_IT_number 14
_symmetry_cell_setting monoclinic
_symmetry_space_group_name_Hall '-P 2yn'
_symmetry_space_group_name_H-M 'P 1 21/n 1'
_cell_angle_alpha 90.00
_cell_angle_beta 100.60(3)
_cell_angle_gamma 90.00
_cell_formula_units_Z 4
_cell_length_a 14.502(3)
_cell_length_b 34.015(7)
_cell_length_c 15.307(3)
_cell_measurement_temperature 123(2)
_cell_volume 7421.8(26)
_diffrn_ambient_temperature 123(2)
_exptl_crystal_density_diffrn 1.794
_refine_ls_R_factor_obs 0.0597
_refine_ls_wR_factor_obs 0.1089
_cod_depositor_comments
;
 Marking attached hydrogen atoms.

 Antanas Vaitkus,
 2018-09-25
;
_cod_original_sg_symbol_H-M 'P 21/n'
_cod_database_code 8101235

loop_
_symmetry_equiv_pos_as_xyz
'x, y, z'
'-x+1/2, y+1/2, -z+1/2'
'-x, -y, -z'
'x-1/2, -y-1/2, z-1/2'

loop_
_atom_site_aniso_label
_atom_site_aniso_U_11
_atom_site_aniso_U_22
_atom_site_aniso_U_33
_atom_site_aniso_U_23
_atom_site_aniso_U_13
_atom_site_aniso_U_12
Nd1 0.0196(4) 0.0303(4) 0.0252(5) -0.0023(3) 0.0027(3) 0.0012(3)
Nd2 0.0214(4) 0.0260(4) 0.0232(5) 0.0007(3) 0.0050(3) 0.0007(3)
I1 0.0256(5) 0.0445(6) 0.0386(6) 0.0098(5) 0.0045(4) 0.0074(4)
I2 0.0403(6) 0.0447(6) 0.0309(6) 0.0061(5) 0.0040(4) -0.0022(4)
I3 0.0265(5) 0.0388(6) 0.0388(6) 0.0044(5) 0.0043(4) -0.0009(4)
I4 0.0310(6) 0.0738(8) 0.0407(7) -0.0186(6) 0.0051(5) -0.0010(5)
O1 0.019(5) 0.037(6) 0.032(6) -0.002(4) -0.003(4) 0.001(4)
O2 0.022(5) 0.028(5) 0.031(6) -0.006(4) 0.003(4) 0.000(4)
N1 0.015(6) 0.055(8) 0.028(7) -0.010(6) 0.003(5) -0.003(5)
N2 0.023(6) 0.032(7) 0.020(7) -0.003(5) -0.002(5) 0.001(5)
N3 0.015(6) 0.036(7) 0.037(8) 0.004(5) 0.009(5) 0.001(5)
N4 0.027(6) 0.046(8) 0.015(7) -0.007(5) -0.001(5) 0.002(5)
N5 0.028(7) 0.037(7) 0.024(7) -0.001(5) 0.000(5) 0.003(5)
N6 0.025(6) 0.049(8) 0.018(7) 0.005(5) 0.006(5) 0.005(5)
N7 0.026(6) 0.038(7) 0.029(7) 0.003(5) 0.009(5) 0.000(5)
N8 0.032(7) 0.033(7) 0.036(8) 0.000(6) 0.008(6) -0.003(5)
N9 0.023(6) 0.031(7) 0.043(8) 0.002(6) 0.014(5) 0.003(5)
N10 0.026(6) 0.026(6) 0.023(7) 0.008(5) 0.011(5) 0.001(5)
N11 0.035(6) 0.016(6) 0.032(7) -0.004(5) 0.000(5) 0.002(5)
N12 0.036(7) 0.034(7) 0.025(7) -0.009(5) 0.002(5) 0.002(5)

loop_
_atom_site_label
_atom_site_type_symbol
_atom_site_fract_x
_atom_site_fract_y
_atom_site_fract_z
_atom_site_U_iso_or_equiv
_atom_site_thermal_displace_type
_atom_site_occupancy
_atom_site_symmetry_multiplicity
_atom_site_Wyckoff_symbol
_atom_site_calc_flag
_atom_site_refinement_flags
_atom_site_disorder_assembly
_atom_site_disorder_group
_atom_site_attached_hydrogens
Nd1 Nd 1.38225(5) 0.32633(2) -0.33652(5) 0.02523(19) Uani 1 4 e d . . . 0
Nd2 Nd 1.29831(5) 0.37814(2) -0.14188(5) 0.02340(19) Uani 1 4 e d . . . 0
I1 I 0.52212(6) 0.19160(3) 0.15573(6) 0.0364(3) Uani 1 4 e d . . . 0
I2 I 1.14237(6) 0.30828(3) 0.13650(6) 0.0390(3) Uani 1 4 e d . . . 0
I3 I 1.15667(6) 0.10381(3) 0.39334(6) 0.0349(3) Uani 1 4 e d . . . 0
I4 I 1.29994(7) 0.00730(3) 0.11929(7) 0.0487(3) Uani 1 4 e d . . . 0
O1 O 1.2541(5) 0.3421(2) -0.2748(6) 0.030(2) Uani 1 4 e d . . . 1
O2 O 1.4249(5) 0.3670(2) -0.2111(6) 0.027(2) Uani 1 4 e d . . . 1
N1 N 1.4476(7) 0.3902(3) -0.4054(7) 0.033(3) Uani 1 4 e d . . . 0
N2 N 1.5672(7) 0.3315(3) -0.3263(7) 0.025(3) Uani 1 4 e d . . . 0
N3 N 1.2539(7) 0.3430(3) -0.4775(7) 0.029(3) Uani 1 4 e d . . . 0
N4 N 1.4066(7) 0.2984(3) -0.4928(7) 0.030(3) Uani 1 4 e d . . . 0
N5 N 1.3203(7) 0.2528(3) -0.3629(7) 0.030(3) Uani 1 4 e d . . . 0
N6 N 1.4482(7) 0.2726(3) -0.2188(7) 0.030(3) Uani 1 4 e d . . . 0
N7 N 1.4136(7) 0.3539(3) -0.0001(7) 0.031(3) Uani 1 4 e d . . . 0
N8 N 1.2758(7) 0.3071(3) -0.0830(7) 0.033(3) Uani 1 4 e d . . . 0
N9 N 1.1958(7) 0.4281(3) -0.2499(7) 0.032(3) Uani 1 4 e d . . . 0
N10 N 1.1135(7) 0.3790(3) -0.1471(7) 0.024(2) Uani 1 4 e d . . . 0
N11 N 1.3891(7) 0.4471(3) -0.1187(7) 0.028(3) Uani 1 4 e d . . . 0
N12 N 1.2762(7) 0.4236(3) -0.0074(7) 0.032(3) Uani 1 4 e d . . . 0
C1 C 1.3928(10) 0.4204(4) -0.4407(9) 0.036(4) Uiso 1 4 e d . . . 0
H1A H 1.3305 0.4147 -0.4646 0.043 Uiso 1 4 e calc R . . 0
C2 C 1.4210(10) 0.4585(4) -0.4444(10) 0.041(4) Uiso 1 4 e d . . . 0
H2A H 1.3809 0.4779 -0.4724 0.049 Uiso 1 4 e calc R . . 0
C3 C 1.5122(9) 0.4667(4) -0.4044(10) 0.042(4) Uiso 1 4 e d . . . 0
H3A H 1.5340 0.4925 -0.4023 0.050 Uiso 1 4 e calc R . . 0
C4 C 1.5708(9) 0.4370(4) -0.3678(9) 0.029(3) Uiso 1 4 e d . . . 0
H4A H 1.6315 0.4426 -0.3389 0.035 Uiso 1 4 e calc R . . 0
C5 C 1.5393(9) 0.3993(4) -0.3742(9) 0.032(3) Uiso 1 4 e d . . . 0
C6 C 1.6038(8) 0.3656(4) -0.3456(9) 0.026(3) Uiso 1 4 e d . . . 0
C7 C 1.6985(10) 0.3704(4) -0.3456(10) 0.042(4) Uiso 1 4 e d . . . 0
H7A H 1.7218 0.3944 -0.3609 0.050 Uiso 1 4 e calc R . . 0
C8 C 1.7586(10) 0.3383(4) -0.3221(10) 0.041(4) Uiso 1 4 e d . . . 0
H8A H 1.8228 0.3409 -0.3198 0.049 Uiso 1 4 e calc R . . 0
C9 C 1.7215(9) 0.3034(4) -0.3026(9) 0.038(4) Uiso 1 4 e d . . . 0
H9A H 1.7596 0.2815 -0.2890 0.046 Uiso 1 4 e calc R . . 0
C10 C 1.6252(9) 0.3011(4) -0.3033(9) 0.031(3) Uiso 1 4 e d . . . 0
H10A H 1.6005 0.2775 -0.2871 0.037 Uiso 1 4 e calc R . . 0
C11 C 1.1833(9) 0.3679(4) -0.4717(9) 0.033(3) Uiso 1 4 e d . . . 0
H11A H 1.1707 0.3735 -0.4156 0.039 Uiso 1 4 e calc R . . 0
C12 C 1.1280(10) 0.3858(4) -0.5446(9) 0.039(4) Uiso 1 4 e d . . . 0
H12A H 1.0795 0.4027 -0.5374 0.047 Uiso 1 4 e calc R . . 0
C13 C 1.1466(10) 0.3780(5) -0.6273(11) 0.050(4) Uiso 1 4 e d . . . 0
H13A H 1.1124 0.3903 -0.6772 0.061 Uiso 1 4 e calc R . . 0
C14 C 1.2166(9) 0.3516(4) -0.6355(10) 0.040(4) Uiso 1 4 e d . . . 0
H14A H 1.2289 0.3455 -0.6915 0.049 Uiso 1 4 e calc R . . 0
C15 C 1.2687(9) 0.3343(4) -0.5608(10) 0.036(4) Uiso 1 4 e d . . . 0
C16 C 1.3423(9) 0.3050(4) -0.5663(9) 0.028(3) Uiso 1 4 e d . . . 0
C17 C 1.3436(10) 0.2838(4) -0.6440(10) 0.042(4) Uiso 1 4 e d . . . 0
H17A H 1.2991 0.2889 -0.6948 0.051 Uiso 1 4 e calc R . . 0
C18 C 1.4113(10) 0.2549(4) -0.6457(11) 0.046(4) Uiso 1 4 e d . . . 0
H18A H 1.4133 0.2409 -0.6974 0.055 Uiso 1 4 e calc R . . 0
C19 C 1.4757(9) 0.2475(4) -0.5684(9) 0.037(4) Uiso 1 4 e d . . . 0
H19A H 1.5201 0.2277 -0.5669 0.045 Uiso 1 4 e calc R . . 0
C20 C 1.4731(10) 0.2698(4) -0.4945(10) 0.039(4) Uiso 1 4 e d . . . 0
H20A H 1.5178 0.2654 -0.4436 0.046 Uiso 1 4 e calc R . . 0
C21 C 1.2585(10) 0.2431(4) -0.4375(9) 0.037(4) Uiso 1 4 e d . . . 0
H21A H 1.2195 0.2628 -0.4660 0.045 Uiso 1 4 e calc R . . 0
C22 C 1.2501(9) 0.2059(4) -0.4735(10) 0.038(4) Uiso 1 4 e d . . . 0
H22A H 1.2068 0.2009 -0.5252 0.045 Uiso 1 4 e calc R . . 0
C23 C 1.3062(10) 0.1763(5) -0.4325(10) 0.046(4) Uiso 1 4 e d . . . 0
H23A H 1.3025 0.1510 -0.4558 0.055 Uiso 1 4 e calc R . . 0
C24 C 1.3687(9) 0.1853(4) -0.3553(9) 0.035(4) Uiso 1 4 e d . . . 0
H24A H 1.4070 0.1657 -0.3257 0.042 Uiso 1 4 e calc R . . 0
C25 C 1.3744(8) 0.2226(4) -0.3223(9) 0.026(3) Uiso 1 4 e d . . . 0
C26 C 1.4357(8) 0.2332(4) -0.2371(9) 0.027(3) Uiso 1 4 e d . . . 0
C27 C 1.4774(9) 0.2053(4) -0.1759(10) 0.041(4) Uiso 1 4 e d . . . 0
H27A H 1.4717 0.1787 -0.1902 0.049 Uiso 1 4 e calc R . . 0
C28 C 1.5257(9) 0.2163(4) -0.0963(9) 0.037(4) Uiso 1 4 e d . . . 0
H28A H 1.5534 0.1974 -0.0558 0.044 Uiso 1 4 e calc R . . 0
C29 C 1.5342(9) 0.2552(4) -0.0750(10) 0.038(4) Uiso 1 4 e d . . . 0
H29A H 1.5635 0.2634 -0.0188 0.045 Uiso 1 4 e calc R . . 0
C30 C 1.4979(9) 0.2820(4) -0.1398(9) 0.037(4) Uiso 1 4 e d . . . 0
H30A H 1.5090 0.3085 -0.1274 0.044 Uiso 1 4 e calc R . . 0
C31 C 1.4859(9) 0.3759(4) 0.0360(9) 0.035(3) Uiso 1 4 e d . . . 0
H31A H 1.4901 0.4007 0.0114 0.042 Uiso 1 4 e calc R . . 0
C32 C 1.5556(10) 0.3657(4) 0.1062(10) 0.046(4) Uiso 1 4 e d . . . 0
H32A H 1.6049 0.3824 0.1288 0.055 Uiso 1 4 e calc R . . 0
C33 C 1.5466(10) 0.3285(4) 0.1404(10) 0.047(4) Uiso 1 4 e d . . . 0
H33A H 1.5925 0.3198 0.1869 0.056 Uiso 1 4 e calc R . . 0
C34 C 1.4738(10) 0.3042(4) 0.1091(10) 0.041(4) Uiso 1 4 e d . . . 0
H34A H 1.4683 0.2797 0.1350 0.050 Uiso 1 4 e calc R . . 0
C35 C 1.4072(9) 0.3172(4) 0.0363(9) 0.029(3) Uiso 1 4 e d . . . 0
C36 C 1.3316(9) 0.2920(4) -0.0106(9) 0.034(3) Uiso 1 4 e d . . . 0
C37 C 1.3197(10) 0.2535(4) 0.0169(10) 0.043(4) Uiso 1 4 e d . . . 0
H37A H 1.3562 0.2437 0.0687 0.052 Uiso 1 4 e calc R . . 0
C38 C 1.2519(11) 0.2302(5) -0.0348(11) 0.055(5) Uiso 1 4 e d . . . 0
H38A H 1.2435 0.2043 -0.0179 0.066 Uiso 1 4 e calc R . . 0
C39 C 1.1983(10) 0.2446(4) -0.1092(10) 0.044(4) Uiso 1 4 e d . . . 0
H39A H 1.1536 0.2289 -0.1444 0.053 Uiso 1 4 e calc R . . 0
C40 C 1.2115(9) 0.2830(4) -0.1317(9) 0.032(3) Uiso 1 4 e d . . . 0
H40A H 1.1744 0.2930 -0.1829 0.038 Uiso 1 4 e calc R . . 0
C41 C 1.2362(10) 0.4481(4) -0.3101(10) 0.040(4) Uiso 1 4 e d . . . 0
H41A H 1.3014 0.4486 -0.3019 0.048 Uiso 1 4 e calc R . . 0
C42 C 1.1865(9) 0.4674(4) -0.3820(9) 0.034(3) Uiso 1 4 e d . . . 0
H42A H 1.2172 0.4818 -0.4196 0.041 Uiso 1 4 e calc R . . 0
C43 C 1.0909(10) 0.4651(5) -0.3973(11) 0.050(4) Uiso 1 4 e d . . . 0
H43A H 1.0559 0.4776 -0.4465 0.060 Uiso 1 4 e calc R . . 0
C44 C 1.0463(10) 0.4444(4) -0.3402(10) 0.043(4) Uiso 1 4 e d . . . 0
H44A H 0.9812 0.4427 -0.3503 0.052 Uiso 1 4 e calc R . . 0
C45 C 1.1014(9) 0.4259(4) -0.2657(9) 0.030(3) Uiso 1 4 e d . . . 0
C46 C 1.0565(9) 0.4024(4) -0.2025(9) 0.027(3) Uiso 1 4 e d . . . 0
C47 C 0.9619(9) 0.4062(4) -0.2024(9) 0.036(4) Uiso 1 4 e d . . . 0
H47A H 0.9251 0.4233 -0.2417 0.043 Uiso 1 4 e calc R . . 0
C48 C 0.9232(11) 0.3842(5) -0.1427(11) 0.054(4) Uiso 1 4 e d . . . 0
H48A H 0.8593 0.3854 -0.1423 0.065 Uiso 1 4 e calc R . . 0
C49 C 0.9812(9) 0.3603(4) -0.0837(10) 0.039(4) Uiso 1 4 e d . . . 0
H49A H 0.9572 0.3460 -0.0411 0.046 Uiso 1 4 e calc R . . 0
C50 C 1.0762(9) 0.3578(4) -0.0885(9) 0.035(3) Uiso 1 4 e d . . . 0
H50A H 1.1147 0.3409 -0.0502 0.041 Uiso 1 4 e calc R . . 0
C51 C 1.4435(9) 0.4585(4) -0.1775(9) 0.033(3) Uiso 1 4 e d . . . 0
H51A H 1.4638 0.4395 -0.2132 0.039 Uiso 1 4 e calc R . . 0
C52 C 1.4702(10) 0.4971(4) -0.1869(10) 0.046(4) Uiso 1 4 e d . . . 0
H52A H 1.5078 0.5038 -0.2277 0.055 Uiso 1 4 e calc R . . 0
C53 C 1.4397(11) 0.5251(5) -0.1347(11) 0.062(5) Uiso 1 4 e d . . . 0
H53A H 1.4557 0.5514 -0.1399 0.074 Uiso 1 4 e calc R . . 0
C54 C 1.3856(11) 0.5142(5) -0.0750(11) 0.056(5) Uiso 1 4 e d . . . 0
H54A H 1.3645 0.5331 -0.0395 0.068 Uiso 1 4 e calc R . . 0
C55 C 1.3615(9) 0.4750(4) -0.0663(9) 0.032(3) Uiso 1 4 e d . . . 0
C56 C 1.3084(9) 0.4610(4) 0.0016(9) 0.030(3) Uiso 1 4 e d . . . 0
C57 C 1.2953(10) 0.4844(5) 0.0708(10) 0.046(4) Uiso 1 4 e d . . . 0
H57A H 1.3179 0.5100 0.0747 0.055 Uiso 1 4 e calc R . . 0
C58 C 1.2477(10) 0.4696(5) 0.1364(11) 0.053(4) Uiso 1 4 e d . . . 0
H58A H 1.2377 0.4852 0.1838 0.064 Uiso 1 4 e calc R . . 0
C59 C 1.2166(11) 0.4314(5) 0.1273(11) 0.052(4) Uiso 1 4 e d . . . 0
H59A H 1.1845 0.4205 0.1687 0.063 Uiso 1 4 e calc R . . 0
C60 C 1.2334(10) 0.4095(4) 0.0564(10) 0.041(4) Uiso 1 4 e d . . . 0
H60A H 1.2140 0.3834 0.0526 0.050 Uiso 1 4 e calc R . . 0
N13 N 0.8489(17) 0.3593(8) -0.5800(18) 0.151(9) Uiso 1 4 e d . . . 0
C61 C 0.8010(15) 0.3578(7) -0.6653(16) 0.095(7) Uiso 1 4 e d . . . 0
H61A H 0.7824 0.3332 -0.6885 0.114 Uiso 1 4 e calc R . . 0
C62 C 0.7786(17) 0.3891(8) -0.7186(19) 0.123(9) Uiso 1 4 e d . . . 0
H62A H 0.7531 0.3869 -0.7788 0.147 Uiso 1 4 e calc R . . 0
C63 C 0.7973(19) 0.4253(9) -0.675(2) 0.142(11) Uiso 1 4 e d . . . 0
H63A H 0.7825 0.4486 -0.7068 0.170 Uiso 1 4 e calc R . . 0
C64 C 0.838(2) 0.4267(10) -0.585(2) 0.145(11) Uiso 1 4 e d . . . 0
H64A H 0.8493 0.4510 -0.5569 0.174 Uiso 1 4 e calc R . . 0
C65 C 0.8614(15) 0.3941(7) -0.5389(16) 0.094(7) Uiso 1 4 e d . . . 0
H65A H 0.8862 0.3953 -0.4784 0.113 Uiso 1 4 e calc R . . 0
N14 N 1.4930(13) 0.5623(5) -0.3558(12) 0.094(6) Uiso 1 4 e d . . . 0
C66 C 1.4180(15) 0.5805(6) -0.4063(14) 0.088(6) Uiso 1 4 e d . . . 0
H66A H 1.3700 0.5657 -0.4393 0.106 Uiso 1 4 e calc R . . 0
C67 C 1.4137(15) 0.6210(6) -0.4082(14) 0.087(6) Uiso 1 4 e d . . . 0
H67A H 1.3636 0.6337 -0.4438 0.105 Uiso 1 4 e calc R . . 0
C68 C 1.4811(14) 0.6416(6) -0.3593(13) 0.083(6) Uiso 1 4 e d . . . 0
H68A H 1.4780 0.6689 -0.3618 0.100 Uiso 1 4 e calc R . . 0
C69 C 1.5560(14) 0.6241(6) -0.3045(13) 0.079(6) Uiso 1 4 e d . . . 0
H69A H 1.6016 0.6387 -0.2677 0.095 Uiso 1 4 e calc R . . 0
C70 C 1.5589(15) 0.5841(7) -0.3076(15) 0.092(7) Uiso 1 4 e d . . . 0
H70A H 1.6102 0.5714 -0.2739 0.111 Uiso 1 4 e calc R . . 0
N15 N 0.9801(18) 0.4855(7) 0.169(2) 0.208(7) Uiso 1 4 e d G . . 0
C71 C 1.0030(15) 0.4514(11) 0.2136(14) 0.208(7) Uiso 1 4 e d G . . 1
C72 C 0.970(2) 0.4168(8) 0.177(2) 0.208(7) Uiso 1 4 e d G . . 1
C73 C 0.9132(19) 0.4164(8) 0.096(2) 0.208(7) Uiso 1 4 e d G . . 1
C74 C 0.8903(16) 0.4505(12) 0.0515(15) 0.208(7) Uiso 1 4 e d G . . 1
C75 C 0.924(2) 0.4851(8) 0.088(2) 0.208(7) Uiso 1 4 e d G . . 1

loop_
_geom_bond_atom_site_label_1
_geom_bond_atom_site_label_2
_geom_bond_distance
_geom_bond_site_symmetry_2
_geom_bond_publ_flag
Nd1 O1 2.298(8) . ?
Nd1 O2 2.355(8) . ?
Nd1 N6 2.620(11) . ?
Nd1 N3 2.639(10) . ?
Nd1 N4 2.658(10) . ?
Nd1 N1 2.663(11) . ?
Nd1 N2 2.664(10) . ?
Nd1 N5 2.664(11) . ?
Nd1 Nd2 3.8469(12) . ?
Nd2 O2 2.314(8) . ?
Nd2 O1 2.361(8) . ?
Nd2 N7 2.618(11) . ?
Nd2 N8 2.621(11) . ?
Nd2 N9 2.631(11) . ?
Nd2 N12 2.640(10) . ?
Nd2 N10 2.667(9) . ?
Nd2 N11 2.682(10) . ?
N1 C1 1.349(17) . ?
N1 C5 1.364(16) . ?
N2 C6 1.331(15) . ?
N2 C10 1.339(15) . ?
N3 C11 1.345(15) . ?
N3 C15 1.363(17) . ?
N4 C16 1.342(16) . ?
N4 C20 1.372(16) . ?
N5 C21 1.356(17) . ?
N5 C25 1.370(16) . ?
N6 C30 1.327(16) . ?
N6 C26 1.377(16) . ?
N7 C31 1.323(16) . ?
N7 C35 1.377(16) . ?
N8 C36 1.349(17) . ?
N8 C40 1.357(16) . ?
N9 C45 1.348(16) . ?
N9 C41 1.362(17) . ?
N10 C46 1.331(15) . ?
N10 C50 1.341(16) . ?
N11 C55 1.349(16) . ?
N11 C51 1.357(16) . ?
N12 C60 1.339(17) . ?
N12 C56 1.356(16) . ?
C1 C2 1.364(19) . ?
C2 C3 1.380(19) . ?
C3 C4 1.373(18) . ?
C4 C5 1.356(18) . ?
C5 C6 1.494(18) . ?
C6 C7 1.383(18) . ?
C7 C8 1.402(19) . ?
C8 C9 1.358(19) . ?
C9 C10 1.397(18) . ?
C11 C12 1.389(18) . ?
C12 C13 1.368(19) . ?
C13 C14 1.378(19) . ?
C14 C15 1.381(19) . ?
C15 C16 1.473(18) . ?
C16 C17 1.396(18) . ?
C17 C18 1.392(19) . ?
C18 C19 1.389(19) . ?
C19 C20 1.368(18) . ?
C21 C22 1.376(18) . ?
C22 C23 1.372(19) . ?
C23 C24 1.384(19) . ?
C24 C25 1.363(17) . ?
C25 C26 1.481(17) . ?
C26 C27 1.391(18) . ?
C27 C28 1.342(19) . ?
C28 C29 1.364(18) . ?
C29 C30 1.378(18) . ?
C31 C32 1.378(19) . ?
C32 C33 1.38(2) . ?
C33 C34 1.357(19) . ?
C34 C35 1.406(18) . ?
C35 C36 1.470(18) . ?
C36 C37 1.396(19) . ?
C37 C38 1.39(2) . ?
C38 C39 1.35(2) . ?
C39 C40 1.373(19) . ?
C41 C42 1.368(18) . ?
C42 C43 1.365(18) . ?
C43 C44 1.37(2) . ?
C44 C45 1.416(19) . ?
C45 C46 1.494(18) . ?
C46 C47 1.377(17) . ?
C47 C48 1.38(2) . ?
C48 C49 1.38(2) . ?
C49 C50 1.397(18) . ?
C51 C52 1.383(19) . ?
C52 C53 1.37(2) . ?
C53 C54 1.36(2) . ?
C54 C55 1.39(2) . ?
C55 C56 1.480(18) . ?
C56 C57 1.364(19) . ?
C57 C58 1.41(2) . ?
C58 C59 1.38(2) . ?
C59 C60 1.37(2) . ?
N13 C65 1.34(3) . ?
N13 C61 1.36(3) . ?
C61 C62 1.34(3) . ?
C62 C63 1.40(3) . ?
C63 C64 1.40(3) . ?
C64 C65 1.33(3) . ?
N14 C70 1.32(2) . ?
N14 C66 1.36(2) . ?
C66 C67 1.38(3) . ?
C67 C68 1.32(2) . ?
C68 C69 1.38(2) . ?
C69 C70 1.36(3) . ?
N15 C75 1.354(11) . ?
N15 C71 1.354(11) . ?
C71 C72 1.354(11) . ?
C72 C73 1.354(11) . ?
C73 C74 1.355(11) . ?
C74 C75 1.354(11) . ?
